data_1529594
loop_
_publ_author_name
'Bart, J.C.J.'
'Giordano, N.'

_publ_section_title
;
 The crystal structure of a tellurium-molybdenum oxide, alpha-Te2 Mo O7,
 and the systematics of related structures
;
_journal_name_full 'Gazzetta Chimica Italiana'
_journal_page_first 73
_journal_page_last 92
_journal_volume 109
_journal_year 1979
_chemical_formula_sum 'Mo O7 Te2'
_chemical_name_systematic 'Te2 Mo O7'
_space_group_IT_number 14
_symmetry_space_group_name_Hall '-P 2ybc'
_symmetry_space_group_name_H-M 'P 1 21/c 1'
_cell_angle_alpha 90
_cell_angle_beta 95.6
_cell_angle_gamma 90
_cell_formula_units_Z 4
_cell_length_a 4.255
_cell_length_b 8.603
_cell_length_c 15.927
_cell_volume 580.237
_citation_journal_id_ASTM GCITA9
_cod_data_source_file Bart_GCITA9_1979_476.cif
_cod_data_source_block Mo1O7Te2
_cod_original_cell_volume 580.2375
_cod_original_formula_sum 'Mo1 O7 Te2'
_cod_database_code 1529594

loop_
_symmetry_equiv_pos_as_xyz
x,y,z
-x,y+1/2,-z+1/2
-x,-y,-z
x,-y-1/2,z-1/2

loop_
_atom_site_label
_atom_site_type_symbol
_atom_site_fract_x
_atom_site_fract_y
_atom_site_fract_z
_atom_site_occupancy
_atom_site_U_iso_or_equiv
Te1 Te+4 0.693 0.80439 0.89066 1 0.0
O4 O-2 0.0599 0.896 0.6851 1 0.0
O2 O-2 0.528 0.8722 0.5696 1 0.0
Mo1 Mo+6 0.123 0.86539 0.56803 1 0.0
O5 O-2 0.0909 0.8579 0.8559 1 0.0
O7 O-2 0.5732 0.6583 0.8069 1 0.0
O3 O-2 0.9738 0.6069 0.9499 1 0.0
O1 O-2 0.0364 0.6701 0.5644 1 0.0
Te2 Te+4 0.84592 0.54169 0.72727 1 0.0
O6 O-2 0.5702 0.9809 0.8115 1 0.0
